data_7032497
loop_
_publ_author_name
'Pop, Alexandra'
'Wang, Lingfang'
'Dorcet, Vincent'
'Roisnel, Thierry'
'Carpentier, Jean-Fran\,cois'
'Silvestru, Anca'
'Sarazin, Yann'

_publ_section_title
;
 On the coordination chemistry of organochalcogenolates R(NMe2)^E(-) and
 R(NMe2)^E^O(-) (E = S, Se) onto lead(ii) and lighter divalent tetrel
 elements.
;
_journal_issue 43
_journal_name_full 'Dalton transactions (Cambridge, England : 2003)'
_journal_page_first 16459
_journal_page_last 16474
_journal_paper_doi 10.1039/c4dt02252a
_journal_volume 43
_journal_year 2014
_chemical_compound_source 'synthesis as described'
_chemical_formula_moiety 'C26 H28 F12 N2 O2 Se2 Sn'
_chemical_formula_sum 'C26 H28 F12 N2 O2 Se2 Sn'
_chemical_formula_weight 905.11
_chemical_name_systematic
;
 ?
;
_space_group_IT_number 2
_symmetry_cell_setting triclinic
_symmetry_Int_Tables_number 2
_symmetry_space_group_name_Hall '-P 1'
_symmetry_space_group_name_H-M 'P -1'
_atom_sites_solution_hydrogens geom
_atom_sites_solution_primary direct
_atom_sites_solution_secondary difmap
_cell_angle_alpha 72.2840(6)
_cell_angle_beta 82.4962(7)
_cell_angle_gamma 67.4339(7)
_cell_formula_units_Z 2
_cell_length_a 9.9934(2)
_cell_length_b 11.6181(2)
_cell_length_c 15.2377(3)
_cell_measurement_reflns_used 9883
_cell_measurement_temperature 150(2)
_cell_measurement_theta_max 27.48
_cell_measurement_theta_min 2.6
_cell_measurement_wavelength 0.71073
_cell_volume 1556.04(5)
_computing_cell_refinement 'Bruker APEX2 (Bruker, 2006)'
_computing_data_collection 'Bruker APEX2 (Bruker, 2006)'
_computing_data_reduction 'Bruker APEX2 (Bruker, 2006)'
_computing_molecular_graphics 'Ortep-3 for Windows (Farrugia, 1997)'
_computing_publication_material
;
           WinGX publication routines (Farrugia, 2012),
           CRYSCAL (T. Roisnel, local program)
;
_computing_structure_refinement 'SHELXL-97 (Sheldrick, 1997)'
_computing_structure_solution 'SIR97 (Altomare et al., 1999)'
_diffrn_ambient_temperature 150(2)
_diffrn_detector 'CCD plate'
_diffrn_measured_fraction_theta_full 0.984
_diffrn_measured_fraction_theta_max 0.984
_diffrn_measurement_device_type 'APEXII, Bruker-AXS'
_diffrn_measurement_method 'CCD rotation images, thin slices'
_diffrn_radiation_monochromator graphite
_diffrn_radiation_probe x-ray
_diffrn_radiation_type MoK\a
_diffrn_radiation_wavelength 0.71073
_diffrn_reflns_av_R_equivalents 0.0296
_diffrn_reflns_av_unetI/netI 0.0303
_diffrn_reflns_limit_h_max 12
_diffrn_reflns_limit_h_min -12
_diffrn_reflns_limit_k_max 15
_diffrn_reflns_limit_k_min -15
_diffrn_reflns_limit_l_max 17
_diffrn_reflns_limit_l_min -19
_diffrn_reflns_number 23659
_diffrn_reflns_theta_full 27.48
_diffrn_reflns_theta_max 27.48
_diffrn_reflns_theta_min 2.95
_exptl_absorpt_coefficient_mu 3.261
_exptl_absorpt_correction_T_max 0.770
_exptl_absorpt_correction_T_min 0.595
_exptl_absorpt_correction_type multi-scan
_exptl_absorpt_process_details
;
  [Sheldrick, G.M. (2002). SADABS Bruker AXS Inc., Madison, Wisconsin, USA]
;
_exptl_crystal_colour colourless
_exptl_crystal_density_diffrn 1.932
_exptl_crystal_density_method 'not measured'
_exptl_crystal_description prism
_exptl_crystal_F_000 880
_exptl_crystal_size_max 0.28
_exptl_crystal_size_mid 0.14
_exptl_crystal_size_min 0.08
_refine_diff_density_max 0.46
_refine_diff_density_min -0.342
_refine_diff_density_rms 0.068
_refine_ls_extinction_method none
_refine_ls_goodness_of_fit_ref 1.02
_refine_ls_hydrogen_treatment constr
_refine_ls_matrix_type full
_refine_ls_number_parameters 410
_refine_ls_number_reflns 7026
_refine_ls_number_restraints 0
_refine_ls_restrained_S_all 1.02
_refine_ls_R_factor_all 0.0269
_refine_ls_R_factor_gt 0.0212
_refine_ls_shift/su_max 0.004
_refine_ls_shift/su_mean 0
_refine_ls_structure_factor_coef Fsqd
_refine_ls_weighting_details 'calc w=1/[\s^2^(Fo^2^)+(0.0175P)^2^+0.5688P] where P=(Fo^2^+2Fc^2^)/3'
_refine_ls_weighting_scheme calc
_refine_ls_wR_factor_gt 0.0455
_refine_ls_wR_factor_ref 0.0477
_reflns_number_gt 6195
_reflns_number_total 7026
_reflns_threshold_expression >2sigma(I)
_cod_data_source_file c4dt02252a2.cif
_cod_data_source_block 14
_cod_depositor_comments 'Adding full bibliography for 7032488--7032503.cif.'
_cod_database_code 7032497

loop_
_symmetry_equiv_pos_as_xyz
'x, y, z'
'-x, -y, -z'

loop_
_atom_site_label
_atom_site_type_symbol
_atom_site_fract_x
_atom_site_fract_y
_atom_site_fract_z
_atom_site_U_iso_or_equiv
_atom_site_adp_type
_atom_site_occupancy
_atom_site_symmetry_multiplicity
_atom_site_calc_flag
_atom_site_refinement_flags
Sn1 Sn 0.145998(14) 0.162596(12) 0.823947(8) 0.01933(4) Uani 1 1 d .
O1 O 0.08629(15) 0.36194(13) 0.80065(11) 0.0298(3) Uani 1 1 d .
C2 C -0.0388(2) 0.46374(19) 0.76942(14) 0.0219(4) Uani 1 1 d .
C3 C 0.0045(2) 0.5758(2) 0.70638(16) 0.0316(5) Uani 1 1 d .
F4 F 0.07898(17) 0.54211(15) 0.63285(10) 0.0501(4) Uani 1 1 d .
F5 F 0.08958(15) 0.60750(13) 0.74788(10) 0.0455(4) Uani 1 1 d .
F6 F -0.10896(15) 0.68370(12) 0.67490(10) 0.0462(4) Uani 1 1 d .
C7 C -0.1264(2) 0.5042(2) 0.85283(16) 0.0332(5) Uani 1 1 d .
F8 F -0.05566(16) 0.53817(15) 0.90209(10) 0.0520(4) Uani 1 1 d .
F9 F -0.25173(15) 0.60443(15) 0.82951(11) 0.0531(4) Uani 1 1 d .
F10 F -0.16085(18) 0.40608(15) 0.91008(9) 0.0526(4) Uani 1 1 d .
C11 C -0.1322(2) 0.43624(19) 0.71047(14) 0.0235(4) Uani 1 1 d .
H11A H -0.084 0.4319 0.6499 0.028 Uiso 1 1 calc R
H11B H -0.2278 0.5079 0.6997 0.028 Uiso 1 1 calc R
C70 C 0.5856(2) 0.2097(2) 0.99955(16) 0.0351(5) Uani 1 1 d .
H70A H 0.6275 0.2621 0.9493 0.053 Uiso 1 1 calc R
H70B H 0.6552 0.1203 1.0179 0.053 Uiso 1 1 calc R
H70C H 0.5632 0.246 1.0523 0.053 Uiso 1 1 calc R
Se1 Se -0.15900(2) 0.27322(2) 0.772755(13) 0.02224(5) Uani 1 1 d .
C21 C -0.1635(2) 0.21279(19) 0.66904(13) 0.0207(4) Uani 1 1 d .
C22 C -0.1867(2) 0.2941(2) 0.57976(14) 0.0265(5) Uani 1 1 d .
H22 H -0.1959 0.382 0.5675 0.032 Uiso 1 1 calc R
C23 C -0.1965(2) 0.2465(2) 0.50864(14) 0.0306(5) Uani 1 1 d .
H23 H -0.2126 0.3021 0.4476 0.037 Uiso 1 1 calc R
C24 C -0.1831(2) 0.1192(2) 0.52617(15) 0.0331(5) Uani 1 1 d .
H24 H -0.189 0.0865 0.4773 0.04 Uiso 1 1 calc R
C25 C -0.1610(2) 0.0392(2) 0.61528(15) 0.0305(5) Uani 1 1 d .
H25 H -0.1518 -0.0486 0.6269 0.037 Uiso 1 1 calc R
C26 C -0.1519(2) 0.0840(2) 0.68836(14) 0.0232(4) Uani 1 1 d .
C27 C -0.1343(2) -0.0042(2) 0.78557(14) 0.0260(4) Uani 1 1 d .
H27A H -0.212 0.0387 0.8252 0.031 Uiso 1 1 calc R
H27B H -0.146 -0.0852 0.7859 0.031 Uiso 1 1 calc R
N28 N 0.00690(18) -0.03716(16) 0.82456(12) 0.0244(4) Uani 1 1 d .
C29 C 0.0058(3) -0.1058(3) 0.92211(16) 0.0432(6) Uani 1 1 d .
H29A H -0.0119 -0.1855 0.929 0.065 Uiso 1 1 calc R
H29B H -0.071 -0.0502 0.9542 0.065 Uiso 1 1 calc R
H29C H 0.0997 -0.1279 0.9486 0.065 Uiso 1 1 calc R
C30 C 0.1236(2) -0.1169(2) 0.77625(18) 0.0364(6) Uani 1 1 d .
H30A H 0.1093 -0.1979 0.7826 0.055 Uiso 1 1 calc R
H30B H 0.2167 -0.1366 0.8028 0.055 Uiso 1 1 calc R
H30C H 0.1233 -0.0698 0.7108 0.055 Uiso 1 1 calc R
O41 O 0.18815(14) 0.16468(15) 0.68814(9) 0.0264(3) Uani 1 1 d .
C42 C 0.3082(2) 0.16476(19) 0.63210(13) 0.0206(4) Uani 1 1 d .
C43 C 0.2504(2) 0.2228(2) 0.53291(14) 0.0270(5) Uani 1 1 d .
F44 F 0.15958(15) 0.34570(13) 0.52034(9) 0.0414(3) Uani 1 1 d .
F45 F 0.17909(14) 0.15899(13) 0.51243(8) 0.0349(3) Uani 1 1 d .
F46 F 0.35683(15) 0.22510(14) 0.46919(8) 0.0407(3) Uani 1 1 d .
C47 C 0.4158(2) 0.0245(2) 0.64465(14) 0.0256(4) Uani 1 1 d .
F48 F 0.36265(13) -0.05138(12) 0.62130(9) 0.0331(3) Uani 1 1 d .
F49 F 0.53832(13) 0.01723(13) 0.59619(10) 0.0404(3) Uani 1 1 d .
F50 F 0.45179(15) -0.03161(12) 0.73383(9) 0.0385(3) Uani 1 1 d .
C51 C 0.3861(2) 0.2492(2) 0.64609(13) 0.0236(4) Uani 1 1 d .
H51A H 0.3215 0.3415 0.6264 0.028 Uiso 1 1 calc R
H51B H 0.474 0.2383 0.6061 0.028 Uiso 1 1 calc R
Se2 Se 0.442650(19) 0.206361(18) 0.774643(13) 0.01837(5) Uani 1 1 d .
C61 C 0.4341(2) 0.37709(19) 0.76899(13) 0.0194(4) Uani 1 1 d .
C62 C 0.4716(2) 0.4537(2) 0.68751(14) 0.0251(4) Uani 1 1 d .
H62 H 0.4963 0.4237 0.634 0.03 Uiso 1 1 calc R
C63 C 0.4731(2) 0.5742(2) 0.68415(16) 0.0305(5) Uani 1 1 d .
H63 H 0.4959 0.6274 0.6279 0.037 Uiso 1 1 calc R
C64 C 0.4417(2) 0.6161(2) 0.76220(17) 0.0333(5) Uani 1 1 d .
H64 H 0.4453 0.6973 0.7605 0.04 Uiso 1 1 calc R
C65 C 0.4047(2) 0.5397(2) 0.84329(16) 0.0299(5) Uani 1 1 d .
H65 H 0.3829 0.5695 0.8969 0.036 Uiso 1 1 calc R
C66 C 0.3985(2) 0.42002(19) 0.84815(14) 0.0216(4) Uani 1 1 d .
C67 C 0.3493(2) 0.34340(19) 0.93585(13) 0.0234(4) Uani 1 1 d .
H67A H 0.3343 0.3882 0.9842 0.028 Uiso 1 1 calc R
H67B H 0.255 0.3404 0.9255 0.028 Uiso 1 1 calc R
N68 N 0.45293(18) 0.21083(16) 0.96849(11) 0.0225(4) Uani 1 1 d .
C69 C 0.3881(3) 0.1347(2) 1.04335(14) 0.0327(5) Uani 1 1 d .
H69A H 0.3603 0.1747 1.0943 0.049 Uiso 1 1 calc R
H69B H 0.4585 0.0461 1.0649 0.049 Uiso 1 1 calc R
H69C H 0.3019 0.1321 1.021 0.049 Uiso 1 1 calc R

loop_
_atom_site_aniso_label
_atom_site_aniso_U_11
_atom_site_aniso_U_22
_atom_site_aniso_U_33
_atom_site_aniso_U_23
_atom_site_aniso_U_13
_atom_site_aniso_U_12
Sn1 0.02302(8) 0.01740(8) 0.01362(7) -0.00195(5) -0.00092(5) -0.00474(6)
O1 0.0212(7) 0.0180(7) 0.0494(10) -0.0120(7) -0.0134(7) -0.0002(6)
C2 0.0185(10) 0.0177(10) 0.0286(11) -0.0085(8) -0.0067(8) -0.0020(8)
C3 0.0325(12) 0.0244(12) 0.0408(13) -0.0110(10) -0.0080(10) -0.0096(10)
F4 0.0647(10) 0.0521(9) 0.0515(9) -0.0210(8) 0.0199(8) -0.0420(8)
F5 0.0485(8) 0.0324(8) 0.0661(10) -0.0122(7) -0.0207(7) -0.0206(7)
F6 0.0514(9) 0.0229(7) 0.0562(9) 0.0032(6) -0.0226(7) -0.0089(7)
C7 0.0353(13) 0.0320(13) 0.0341(12) -0.0162(10) -0.0075(10) -0.0065(11)
F8 0.0557(9) 0.0644(10) 0.0510(9) -0.0385(8) -0.0101(7) -0.0179(8)
F9 0.0349(8) 0.0541(10) 0.0606(10) -0.0349(8) -0.0023(7) 0.0092(7)
F10 0.0807(11) 0.0568(10) 0.0299(8) -0.0197(7) 0.0146(7) -0.0344(9)
C11 0.0233(10) 0.0224(11) 0.0257(10) -0.0070(9) -0.0058(8) -0.0073(9)
C70 0.0266(12) 0.0413(14) 0.0324(12) -0.0027(11) -0.0088(10) -0.0101(11)
Se1 0.02377(11) 0.02797(12) 0.01887(10) -0.00743(8) 0.00162(8) -0.01347(9)
C21 0.0184(10) 0.0268(11) 0.0201(9) -0.0069(8) -0.0003(8) -0.0115(9)
C22 0.0292(11) 0.0291(12) 0.0249(10) -0.0036(9) -0.0035(9) -0.0166(10)
C23 0.0338(12) 0.0447(14) 0.0202(10) -0.0052(10) -0.0028(9) -0.0239(11)
C24 0.0369(13) 0.0468(15) 0.0293(11) -0.0178(11) 0.0004(10) -0.0246(12)
C25 0.0323(12) 0.0304(12) 0.0365(12) -0.0127(10) 0.0004(10) -0.0173(10)
C26 0.0182(10) 0.0290(12) 0.0252(10) -0.0058(9) -0.0006(8) -0.0127(9)
C27 0.0226(11) 0.0260(11) 0.0300(11) -0.0048(9) -0.0007(9) -0.0118(9)
N28 0.0225(9) 0.0215(9) 0.0269(9) -0.0035(7) -0.0021(7) -0.0075(7)
C29 0.0423(14) 0.0494(16) 0.0321(13) 0.0091(11) -0.0098(11) -0.0233(13)
C30 0.0271(12) 0.0279(13) 0.0585(16) -0.0203(12) 0.0024(11) -0.0092(10)
O41 0.0217(7) 0.0422(9) 0.0208(7) -0.0151(7) 0.0056(6) -0.0143(7)
C42 0.0219(10) 0.0254(11) 0.0176(9) -0.0086(8) 0.0022(8) -0.0108(9)
C43 0.0324(12) 0.0301(12) 0.0208(10) -0.0098(9) 0.0005(9) -0.0120(10)
F44 0.0515(9) 0.0327(8) 0.0341(7) -0.0093(6) -0.0183(6) -0.0035(7)
F45 0.0447(8) 0.0450(8) 0.0251(6) -0.0113(6) -0.0072(6) -0.0239(7)
F46 0.0511(8) 0.0599(9) 0.0180(6) -0.0104(6) 0.0088(6) -0.0309(7)
C47 0.0269(11) 0.0289(12) 0.0262(11) -0.0118(9) -0.0005(9) -0.0126(9)
F48 0.0372(7) 0.0312(7) 0.0404(7) -0.0181(6) 0.0002(6) -0.0163(6)
F49 0.0241(7) 0.0409(8) 0.0596(9) -0.0258(7) 0.0144(6) -0.0111(6)
F50 0.0539(9) 0.0255(7) 0.0332(7) -0.0067(6) -0.0153(6) -0.0077(6)
C51 0.0293(11) 0.0265(11) 0.0176(9) -0.0067(8) 0.0008(8) -0.0129(9)
Se2 0.01738(10) 0.01859(10) 0.01919(10) -0.00556(8) -0.00168(7) -0.00593(8)
C61 0.0149(9) 0.0195(10) 0.0232(10) -0.0041(8) -0.0038(8) -0.0059(8)
C62 0.0211(10) 0.0275(12) 0.0265(11) -0.0029(9) -0.0048(8) -0.0108(9)
C63 0.0221(11) 0.0259(12) 0.0389(13) 0.0041(10) -0.0078(9) -0.0116(9)
C64 0.0286(12) 0.0182(11) 0.0520(15) -0.0053(10) -0.0101(10) -0.0079(9)
C65 0.0271(11) 0.0222(11) 0.0414(13) -0.0137(10) -0.0065(10) -0.0044(9)
C66 0.0159(10) 0.0209(11) 0.0269(10) -0.0067(9) -0.0045(8) -0.0040(8)
C67 0.0210(10) 0.0251(11) 0.0238(10) -0.0110(9) 0.0001(8) -0.0051(9)
N68 0.0250(9) 0.0222(9) 0.0195(8) -0.0052(7) -0.0020(7) -0.0077(7)
C69 0.0407(13) 0.0323(13) 0.0252(11) -0.0039(10) -0.0007(10) -0.0164(11)

loop_
_atom_type_symbol
_atom_type_description
_atom_type_scat_dispersion_real
_atom_type_scat_dispersion_imag
_atom_type_scat_source
C C 0.0033 0.0016 'International Tables Vol C Tables 4.2.6.8 and 6.1.1.4'
H H 0 0 'International Tables Vol C Tables 4.2.6.8 and 6.1.1.4'
N N 0.0061 0.0033 'International Tables Vol C Tables 4.2.6.8 and 6.1.1.4'
O O 0.0106 0.006 'International Tables Vol C Tables 4.2.6.8 and 6.1.1.4'
F F 0.0171 0.0103 'International Tables Vol C Tables 4.2.6.8 and 6.1.1.4'
Se Se -0.0929 2.2259 'International Tables Vol C Tables 4.2.6.8 and 6.1.1.4'
Sn Sn -0.6537 1.4246 'International Tables Vol C Tables 4.2.6.8 and 6.1.1.4'

loop_
_geom_angle_atom_site_label_1
_geom_angle_atom_site_label_2
_geom_angle_atom_site_label_3
_geom_angle
O41 Sn1 O1 95.52(6)
O41 Sn1 Se1 85.16(4)
O1 Sn1 Se1 74.95(4)
C2 O1 Sn1 132.00(11)
O1 C2 C7 108.30(17)
O1 C2 C3 107.26(16)
C7 C2 C3 109.77(17)
O1 C2 C11 114.37(16)
C7 C2 C11 110.63(16)
C3 C2 C11 106.39(16)
F6 C3 F5 106.92(17)
F6 C3 F4 106.97(19)
F5 C3 F4 106.50(18)
F6 C3 C2 113.05(18)
F5 C3 C2 112.87(18)
F4 C3 C2 110.15(17)
F8 C7 F9 106.32(18)
F8 C7 F10 106.67(19)
F9 C7 F10 106.38(19)
F8 C7 C2 113.37(19)
F9 C7 C2 113.09(18)
F10 C7 C2 110.54(18)
C2 C11 Se1 110.46(13)
C2 C11 H11A 109.6
Se1 C11 H11A 109.6
C2 C11 H11B 109.6
Se1 C11 H11B 109.6
H11A C11 H11B 108.1
N68 C70 H70A 109.5
N68 C70 H70B 109.5
H70A C70 H70B 109.5
N68 C70 H70C 109.5
H70A C70 H70C 109.5
H70B C70 H70C 109.5
C21 Se1 C11 100.83(8)
C21 Se1 Sn1 104.90(6)
C11 Se1 Sn1 88.04(6)
C22 C21 C26 120.78(18)
C22 C21 Se1 122.44(15)
C26 C21 Se1 116.65(14)
C23 C22 C21 119.7(2)
C23 C22 H22 120.1
C21 C22 H22 120.1
C24 C23 C22 120.3(2)
C24 C23 H23 119.9
C22 C23 H23 119.9
C23 C24 C25 119.6(2)
C23 C24 H24 120.2
C25 C24 H24 120.2
C24 C25 C26 121.7(2)
C24 C25 H25 119.2
C26 C25 H25 119.2
C25 C26 C21 117.94(19)
C25 C26 C27 120.35(19)
C21 C26 C27 121.69(18)
N28 C27 C26 113.04(16)
N28 C27 H27A 109
C26 C27 H27A 109
N28 C27 H27B 109
C26 C27 H27B 109
H27A C27 H27B 107.8
C30 N28 C29 110.20(19)
C30 N28 C27 110.89(17)
C29 N28 C27 109.05(16)
N28 C29 H29A 109.5
N28 C29 H29B 109.5
H29A C29 H29B 109.5
N28 C29 H29C 109.5
H29A C29 H29C 109.5
H29B C29 H29C 109.5
N28 C30 H30A 109.5
N28 C30 H30B 109.5
H30A C30 H30B 109.5
N28 C30 H30C 109.5
H30A C30 H30C 109.5
H30B C30 H30C 109.5
C42 O41 Sn1 132.34(11)
O41 C42 C47 109.53(16)
O41 C42 C51 114.98(16)
C47 C42 C51 109.79(16)
O41 C42 C43 105.26(15)
C47 C42 C43 109.88(16)
C51 C42 C43 107.22(16)
F45 C43 F44 107.13(17)
F45 C43 F46 106.97(16)
F44 C43 F46 106.24(17)
F45 C43 C42 113.15(17)
F44 C43 C42 110.53(16)
F46 C43 C42 112.43(17)
F49 C47 F48 106.58(16)
F49 C47 F50 107.28(16)
F48 C47 F50 105.91(16)
F49 C47 C42 113.02(17)
F48 C47 C42 113.73(16)
F50 C47 C42 109.87(16)
C42 C51 Se2 113.29(13)
C42 C51 H51A 108.9
Se2 C51 H51A 108.9
C42 C51 H51B 108.9
Se2 C51 H51B 108.9
H51A C51 H51B 107.7
C61 Se2 C51 96.17(8)
C62 C61 C66 120.35(18)
C62 C61 Se2 119.83(15)
C66 C61 Se2 119.72(15)
C63 C62 C61 120.2(2)
C63 C62 H62 119.9
C61 C62 H62 119.9
C64 C63 C62 119.9(2)
C64 C63 H63 120
C62 C63 H63 120
C63 C64 C65 119.8(2)
C63 C64 H64 120.1
C65 C64 H64 120.1
C64 C65 C66 121.6(2)
C64 C65 H65 119.2
C66 C65 H65 119.2
C65 C66 C61 118.09(19)
C65 C66 C67 120.04(18)
C61 C66 C67 121.84(17)
N68 C67 C66 112.78(16)
N68 C67 H67A 109
C66 C67 H67A 109
N68 C67 H67B 109
C66 C67 H67B 109
H67A C67 H67B 107.8
C70 N68 C67 111.05(16)
C70 N68 C69 110.00(16)
C67 N68 C69 110.08(16)
N68 C69 H69A 109.5
N68 C69 H69B 109.5
H69A C69 H69B 109.5
N68 C69 H69C 109.5
H69A C69 H69C 109.5
H69B C69 H69C 109.5

loop_
_geom_bond_atom_site_label_1
_geom_bond_atom_site_label_2
_geom_bond_distance
Sn1 O41 2.0519(13)
Sn1 O1 2.0833(14)
Sn1 Se1 2.9248(2)
O1 C2 1.366(2)
C2 C7 1.536(3)
C2 C3 1.539(3)
C2 C11 1.550(2)
C3 F6 1.331(2)
C3 F5 1.334(2)
C3 F4 1.337(3)
C7 F8 1.324(2)
C7 F9 1.340(3)
C7 F10 1.340(3)
C11 Se1 1.946(2)
C11 H11A 0.99
C11 H11B 0.99
C70 N68 1.460(3)
C70 H70A 0.98
C70 H70B 0.98
C70 H70C 0.98
Se1 C21 1.9264(19)
C21 C22 1.389(3)
C21 C26 1.395(3)
C22 C23 1.387(3)
C22 H22 0.95
C23 C24 1.377(3)
C23 H23 0.95
C24 C25 1.381(3)
C24 H24 0.95
C25 C26 1.391(3)
C25 H25 0.95
C26 C27 1.511(3)
C27 N28 1.469(2)
C27 H27A 0.99
C27 H27B 0.99
N28 C30 1.456(3)
N28 C29 1.458(3)
C29 H29A 0.98
C29 H29B 0.98
C29 H29C 0.98
C30 H30A 0.98
C30 H30B 0.98
C30 H30C 0.98
O41 C42 1.379(2)
C42 C47 1.538(3)
C42 C51 1.540(3)
C42 C43 1.543(3)
C43 F45 1.326(2)
C43 F44 1.335(2)
C43 F46 1.346(2)
C47 F49 1.332(2)
C47 F48 1.337(2)
C47 F50 1.345(2)
C51 Se2 1.9708(19)
C51 H51A 0.99
C51 H51B 0.99
Se2 C61 1.9280(19)
C61 C62 1.392(3)
C61 C66 1.396(3)
C62 C63 1.390(3)
C62 H62 0.95
C63 C64 1.374(3)
C63 H63 0.95
C64 C65 1.385(3)
C64 H64 0.95
C65 C66 1.394(3)
C65 H65 0.95
C66 C67 1.504(3)
C67 N68 1.462(3)
C67 H67A 0.99
C67 H67B 0.99
N68 C69 1.462(3)
C69 H69A 0.98
C69 H69B 0.98
C69 H69C 0.98

loop_
_geom_torsion_atom_site_label_1
_geom_torsion_atom_site_label_2
_geom_torsion_atom_site_label_3
_geom_torsion_atom_site_label_4
_geom_torsion
O41 Sn1 O1 C2 78.59(18)
Se1 Sn1 O1 C2 -4.88(17)
Sn1 O1 C2 C7 99.89(18)
Sn1 O1 C2 C3 -141.70(15)
Sn1 O1 C2 C11 -24.0(3)
O1 C2 C3 F6 -176.91(17)
C7 C2 C3 F6 -59.4(2)
C11 C2 C3 F6 60.3(2)
O1 C2 C3 F5 -55.4(2)
C7 C2 C3 F5 62.1(2)
C11 C2 C3 F5 -178.21(17)
O1 C2 C3 F4 63.5(2)
C7 C2 C3 F4 -179.05(17)
C11 C2 C3 F4 -59.3(2)
O1 C2 C7 F8 58.6(2)
C3 C2 C7 F8 -58.2(2)
C11 C2 C7 F8 -175.32(18)
O1 C2 C7 F9 179.73(17)
C3 C2 C7 F9 62.9(2)
C11 C2 C7 F9 -54.2(2)
O1 C2 C7 F10 -61.1(2)
C3 C2 C7 F10 -177.92(17)
C11 C2 C7 F10 65.0(2)
O1 C2 C11 Se1 49.4(2)
C7 C2 C11 Se1 -73.21(18)
C3 C2 C11 Se1 167.62(14)
C2 C11 Se1 C21 -146.46(14)
C2 C11 Se1 Sn1 -41.65(13)
O41 Sn1 Se1 C21 27.03(7)
O1 Sn1 Se1 C21 124.07(8)
O41 Sn1 Se1 C11 -73.66(7)
O1 Sn1 Se1 C11 23.39(8)
C11 Se1 C21 C22 -16.92(18)
Sn1 Se1 C21 C22 -107.78(16)
C11 Se1 C21 C26 167.25(15)
Sn1 Se1 C21 C26 76.39(15)
C26 C21 C22 C23 -0.9(3)
Se1 C21 C22 C23 -176.56(15)
C21 C22 C23 C24 -0.1(3)
C22 C23 C24 C25 0.5(3)
C23 C24 C25 C26 0.0(3)
C24 C25 C26 C21 -1.0(3)
C24 C25 C26 C27 177.28(19)
C22 C21 C26 C25 1.4(3)
Se1 C21 C26 C25 177.33(15)
C22 C21 C26 C27 -176.82(18)
Se1 C21 C26 C27 -0.9(2)
C25 C26 C27 N28 112.9(2)
C21 C26 C27 N28 -68.9(2)
C26 C27 N28 C30 -66.9(2)
C26 C27 N28 C29 171.61(19)
O1 Sn1 O41 C42 83.19(17)
Se1 Sn1 O41 C42 157.53(17)
Sn1 O41 C42 C47 84.81(19)
Sn1 O41 C42 C51 -39.4(2)
Sn1 O41 C42 C43 -157.10(13)
O41 C42 C43 F45 -56.4(2)
C47 C42 C43 F45 61.4(2)
C51 C42 C43 F45 -179.31(17)
O41 C42 C43 F44 63.7(2)
C47 C42 C43 F44 -178.44(16)
C51 C42 C43 F44 -59.2(2)
O41 C42 C43 F46 -177.75(16)
C47 C42 C43 F46 -59.9(2)
C51 C42 C43 F46 59.4(2)
O41 C42 C47 F49 -176.69(15)
C51 C42 C47 F49 -49.5(2)
C43 C42 C47 F49 68.1(2)
O41 C42 C47 F48 61.6(2)
C51 C42 C47 F48 -171.25(16)
C43 C42 C47 F48 -53.6(2)
O41 C42 C47 F50 -56.90(19)
C51 C42 C47 F50 70.2(2)
C43 C42 C47 F50 -172.07(15)
O41 C42 C51 Se2 54.8(2)
C47 C42 C51 Se2 -69.22(18)
C43 C42 C51 Se2 171.45(13)
C42 C51 Se2 C61 -151.73(15)
C51 Se2 C61 C62 -33.81(16)
C51 Se2 C61 C66 149.92(15)
C66 C61 C62 C63 -0.4(3)
Se2 C61 C62 C63 -176.62(14)
C61 C62 C63 C64 1.9(3)
C62 C63 C64 C65 -1.8(3)
C63 C64 C65 C66 0.1(3)
C64 C65 C66 C61 1.4(3)
C64 C65 C66 C67 -176.35(19)
C62 C61 C66 C65 -1.3(3)
Se2 C61 C66 C65 174.97(14)
C62 C61 C66 C67 176.47(17)
Se2 C61 C66 C67 -7.3(2)
C65 C66 C67 N68 -126.35(19)
C61 C66 C67 N68 55.9(2)
C66 C67 N68 C70 68.4(2)
C66 C67 N68 C69 -169.58(16)
